data_4033549
loop_
_publ_author_name
'Annamalai, Pratheepkumar'
'Hsu, Kou-Chi'
'Raju, Selvam'
'Hsiao, Huan-Chang'
'Chou, Chih-Wei'
'Lin, Gu-Ying'
'Hsieh, Cheng-Ming'
'Chen, Pei-Ling'
'Liu, Yi-Hung'
'Chuang, Shih-Ching'

_publ_section_title
;
 Palladium(II)-Catalyzed Mono- and Bis-alkenylation of
 N-Acetyl-2-aminobiaryls through Regioselective C-H Bond Activation.
;
_journal_issue 7
_journal_name_full 'The Journal of organic chemistry'
_journal_page_first 3840
_journal_page_last 3856
_journal_paper_doi 10.1021/acs.joc.8b00194
_journal_volume 83
_journal_year 2018
_chemical_formula_sum 'C18 H17 N O3'
_chemical_formula_weight 295.32
_space_group_crystal_system triclinic
_space_group_IT_number 2
_space_group_name_Hall '-P 1'
_space_group_name_H-M_alt 'P -1'
_symmetry_space_group_name_Hall '-P 1'
_symmetry_space_group_name_H-M 'P -1'
_atom_sites_solution_hydrogens geom
_audit_creation_method SHELXL-2014/6
_cell_angle_alpha 79.532(4)
_cell_angle_beta 78.546(4)
_cell_angle_gamma 89.614(5)
_cell_formula_units_Z 4
_cell_length_a 10.0742(7)
_cell_length_b 10.3625(8)
_cell_length_c 14.4143(11)
_cell_measurement_reflns_used 3173
_cell_measurement_temperature 100(2)
_cell_measurement_theta_max 25.7890
_cell_measurement_theta_min 2.8299
_cell_volume 1449.58(19)
_computing_cell_refinement 'SAINT V8.34A (Bruker AXS Inc., 2013)'
_computing_data_collection 'APEX2 (Bruker AXS, 2010)'
_computing_data_reduction 'SAINT V8.34A (Bruker AXS Inc., 2013)'
_computing_molecular_graphics 'SHELXTL (Sheldrick, 2008)'
_computing_publication_material SHELXTL
_computing_structure_refinement 'SHELXL-2014/6 (Sheldrick, 2014)'
_diffrn_ambient_temperature 100(2)
_diffrn_detector_area_resol_mean 8.3333
_diffrn_measured_fraction_theta_full 0.998
_diffrn_measured_fraction_theta_max 0.994
_diffrn_measurement_device_type 'Bruker APEX-II CCD'
_diffrn_measurement_method '\f and \w scans'
_diffrn_radiation_type MoK\a
_diffrn_radiation_wavelength 0.71073
_diffrn_reflns_av_R_equivalents 0.0508
_diffrn_reflns_av_unetI/netI 0.0577
_diffrn_reflns_Laue_measured_fraction_full 0.998
_diffrn_reflns_Laue_measured_fraction_max 0.994
_diffrn_reflns_limit_h_max 12
_diffrn_reflns_limit_h_min -12
_diffrn_reflns_limit_k_max 11
_diffrn_reflns_limit_k_min -12
_diffrn_reflns_limit_l_max 17
_diffrn_reflns_limit_l_min -17
_diffrn_reflns_number 21345
_diffrn_reflns_point_group_measured_fraction_full 0.998
_diffrn_reflns_point_group_measured_fraction_max 0.994
_diffrn_reflns_theta_full 25.242
_diffrn_reflns_theta_max 26.427
_diffrn_reflns_theta_min 1.466
_exptl_absorpt_coefficient_mu 0.092
_exptl_absorpt_correction_T_max 0.9485
_exptl_absorpt_correction_T_min 0.8381
_exptl_absorpt_correction_type multi-scan
_exptl_absorpt_process_details 'SADABS V2014/4 (Bruker AXS Inc.)'
_exptl_crystal_colour Colorless
_exptl_crystal_density_diffrn 1.353
_exptl_crystal_density_meas ?
_exptl_crystal_density_method 'not measured'
_exptl_crystal_description Tabullar
_exptl_crystal_F_000 624
_exptl_crystal_size_max 0.30
_exptl_crystal_size_mid 0.18
_exptl_crystal_size_min 0.03
_refine_diff_density_max 0.899
_refine_diff_density_min -0.381
_refine_diff_density_rms 0.102
_refine_ls_extinction_method none
_refine_ls_goodness_of_fit_ref 1.034
_refine_ls_hydrogen_treatment constr
_refine_ls_matrix_type full
_refine_ls_number_parameters 401
_refine_ls_number_reflns 5904
_refine_ls_number_restraints 0
_refine_ls_restrained_S_all 1.034
_refine_ls_R_factor_all 0.1000
_refine_ls_R_factor_gt 0.0727
_refine_ls_shift/su_max 0.000
_refine_ls_shift/su_mean 0.000
_refine_ls_structure_factor_coef Fsqd
_refine_ls_weighting_details 'w=1/[\s^2^(Fo^2^)+(0.1505P)^2^+0.0414P] where P=(Fo^2^+2Fc^2^)/3'
_refine_ls_weighting_scheme calc
_refine_ls_wR_factor_gt 0.1869
_refine_ls_wR_factor_ref 0.2257
_reflns_Friedel_coverage 0.000
_reflns_number_gt 4080
_reflns_number_total 5904
_reflns_threshold_expression 'I > 2\s(I)'
_cod_data_source_file jo8b00194_si_002.cif
_cod_data_source_block 141204lt_0m
_cod_depositor_comments
;
The following automatic conversions were performed:

'_exptl_crystal_density_meas' value 'not measured' was changed to '?'
- the value is perceived as not measured.

Automatic conversion script
Id: cif_fix_values 4973 2017-02-22 13:04:09Z antanas 

 Adding full bibliography for 4033549.cif.
;
_cod_database_code 4033549
_shelx_space_group_comment
;
The symmetry employed for this shelxl refinement is uniquely defined
by the following loop, which should always be used as a source of
symmetry information in preference to the above space-group names.
They are only intended as comments.
;
_shelxl_version_number 2014/6

loop_
_space_group_symop_operation_xyz
'x, y, z'
'-x, -y, -z'

loop_
_atom_site_label
_atom_site_type_symbol
_atom_site_fract_x
_atom_site_fract_y
_atom_site_fract_z
_atom_site_U_iso_or_equiv
_atom_site_adp_type
_atom_site_occupancy
_atom_site_site_symmetry_order
_atom_site_calc_flag
_atom_site_refinement_flags_posn
_atom_site_refinement_flags_adp
O1 O 0.85076(17) 0.09502(17) 0.05451(13) 0.0219(4) Uani 1 1 d . .
O2 O 0.62794(17) 0.11604(18) 0.11070(14) 0.0241(4) Uani 1 1 d . .
O3 O 0.26954(17) 0.70228(17) 0.17487(14) 0.0240(5) Uani 1 1 d . .
O4 O 0.35034(17) 0.37781(16) 0.05399(13) 0.0226(4) Uani 1 1 d . .
O5 O 0.12775(17) 0.33204(17) 0.10805(14) 0.0247(5) Uani 1 1 d . .
O6 O -0.23276(17) -0.28783(17) 0.17453(14) 0.0237(4) Uani 1 1 d . .
N1 N 0.4544(2) 0.59927(19) 0.22015(15) 0.0187(5) Uani 1 1 d . .
H34 H 0.5431 0.6074 0.2114 0.022 Uiso 1 1 calc R U
N2 N -0.0509(2) -0.2072(2) 0.22166(15) 0.0192(5) Uani 1 1 d . .
H22 H 0.0378 -0.2116 0.2145 0.023 Uiso 1 1 calc R U
C1 C 0.8163(3) 0.0103(3) -0.0075(2) 0.0236(6) Uani 1 1 d . .
H16 H 0.7600 -0.0644 0.0318 0.035 Uiso 1 1 calc R U
H3 H 0.8995 -0.0218 -0.0428 0.035 Uiso 1 1 calc R U
H1 H 0.7662 0.0599 -0.0533 0.035 Uiso 1 1 calc R U
C2 C 0.7453(3) 0.1444(2) 0.10867(18) 0.0189(6) Uani 1 1 d . .
C3 C 0.7919(2) 0.2342(2) 0.16455(18) 0.0179(5) Uani 1 1 d . .
H15 H 0.8861 0.2508 0.1589 0.022 Uiso 1 1 calc R U
C4 C 0.7016(3) 0.2921(2) 0.22311(19) 0.0196(6) Uani 1 1 d . .
H14 H 0.6089 0.2741 0.2243 0.024 Uiso 1 1 calc R U
C5 C 0.7296(2) 0.3811(2) 0.28627(18) 0.0169(5) Uani 1 1 d . .
C6 C 0.6200(2) 0.4420(2) 0.33767(18) 0.0166(5) Uani 1 1 d . .
C7 C 0.4753(2) 0.4074(2) 0.33932(18) 0.0180(5) Uani 1 1 d . .
C8 C 0.3943(2) 0.4856(2) 0.28505(18) 0.0172(5) Uani 1 1 d . .
C9 C 0.3922(3) 0.6980(2) 0.16930(19) 0.0210(6) Uani 1 1 d . .
C10 C 0.4872(3) 0.8020(3) 0.10253(19) 0.0234(6) Uani 1 1 d . .
H2 H 0.4844 0.7975 0.0356 0.035 Uiso 1 1 calc R U
H6 H 0.5796 0.7873 0.1132 0.035 Uiso 1 1 calc R U
H7 H 0.4591 0.8888 0.1154 0.035 Uiso 1 1 calc R U
C11 C 0.8612(2) 0.4064(2) 0.29660(19) 0.0201(6) Uani 1 1 d . .
H13 H 0.9350 0.3642 0.2635 0.024 Uiso 1 1 calc R U
C12 C 0.8851(3) 0.4931(2) 0.35515(19) 0.0220(6) Uani 1 1 d . .
H4 H 0.9750 0.5089 0.3623 0.026 Uiso 1 1 calc R U
C13 C 0.7789(2) 0.5566(2) 0.40306(19) 0.0201(6) Uani 1 1 d . .
H5 H 0.7959 0.6171 0.4418 0.024 Uiso 1 1 calc R U
C14 C 0.6473(3) 0.5313(2) 0.39416(19) 0.0199(6) Uani 1 1 d . .
H12 H 0.5747 0.5752 0.4269 0.024 Uiso 1 1 calc R U
C15 C 0.2579(2) 0.4484(2) 0.29410(19) 0.0200(6) Uani 1 1 d . .
H11 H 0.2015 0.5021 0.2586 0.024 Uiso 1 1 calc R U
C16 C 0.2060(3) 0.3331(2) 0.3551(2) 0.0228(6) Uani 1 1 d . .
H10 H 0.1137 0.3084 0.3608 0.027 Uiso 1 1 calc R U
C17 C 0.2855(2) 0.2531(2) 0.40776(19) 0.0201(6) Uani 1 1 d . .
H9 H 0.2490 0.1738 0.4489 0.024 Uiso 1 1 calc R U
C18 C 0.4200(3) 0.2910(3) 0.39933(19) 0.0218(6) Uani 1 1 d . .
H8 H 0.4756 0.2367 0.4352 0.026 Uiso 1 1 calc R U
C19 C -0.0123(2) -0.3502(3) 0.1039(2) 0.0233(6) Uani 1 1 d . .
H20 H -0.0351 -0.4445 0.1191 0.035 Uiso 1 1 calc R U
H17 H 0.0799 -0.3358 0.1130 0.035 Uiso 1 1 calc R U
H21 H -0.0179 -0.3157 0.0369 0.035 Uiso 1 1 calc R U
C20 C -0.1104(2) -0.2806(2) 0.16971(19) 0.0199(6) Uani 1 1 d . .
C21 C -0.1143(2) -0.1252(2) 0.28547(18) 0.0178(5) Uani 1 1 d . .
C22 C -0.0331(2) -0.0698(2) 0.33808(18) 0.0177(5) Uani 1 1 d . .
C23 C 0.1104(2) -0.1058(2) 0.33851(18) 0.0181(5) Uani 1 1 d . .
C24 C 0.2217(2) -0.0233(2) 0.28627(18) 0.0170(5) Uani 1 1 d . .
C25 C 0.1970(2) 0.0976(2) 0.22170(18) 0.0187(6) Uani 1 1 d . .
H31 H 0.1048 0.1163 0.2208 0.022 Uiso 1 1 calc R U
C26 C 0.2883(2) 0.1839(2) 0.16437(18) 0.0177(5) Uani 1 1 d . .
H32 H 0.3822 0.1687 0.1601 0.021 Uiso 1 1 calc R U
C27 C 0.2439(2) 0.3024(2) 0.10780(18) 0.0178(5) Uani 1 1 d . .
C28 C 0.3171(3) 0.4942(2) -0.0081(2) 0.0241(6) Uani 1 1 d . .
H33 H 0.2661 0.4689 -0.0536 0.036 Uiso 1 1 calc R U
H18 H 0.4007 0.5420 -0.0438 0.036 Uiso 1 1 calc R U
H19 H 0.2619 0.5507 0.0310 0.036 Uiso 1 1 calc R U
C29 C -0.2522(3) -0.0969(2) 0.29594(19) 0.0212(6) Uani 1 1 d . .
H26 H -0.3079 -0.1360 0.2620 0.025 Uiso 1 1 calc R U
C30 C -0.3069(3) -0.0113(3) 0.3564(2) 0.0235(6) Uani 1 1 d . .
H25 H -0.4006 0.0069 0.3640 0.028 Uiso 1 1 calc R U
C31 C -0.2273(3) 0.0483(2) 0.40605(19) 0.0199(6) Uani 1 1 d . .
H24 H -0.2653 0.1080 0.4462 0.024 Uiso 1 1 calc R U
C32 C -0.0907(3) 0.0188(2) 0.39571(19) 0.0208(6) Uani 1 1 d . .
H23 H -0.0353 0.0599 0.4287 0.025 Uiso 1 1 calc R U
C33 C 0.1354(3) -0.2221(2) 0.39746(19) 0.0216(6) Uani 1 1 d . .
H30 H 0.0613 -0.2788 0.4320 0.026 Uiso 1 1 calc R U
C34 C 0.2653(3) -0.2567(2) 0.40669(19) 0.0206(6) Uani 1 1 d . .
H29 H 0.2802 -0.3370 0.4464 0.025 Uiso 1 1 calc R U
C35 C 0.3744(3) -0.1735(3) 0.35754(19) 0.0220(6) Uani 1 1 d . .
H28 H 0.4638 -0.1957 0.3650 0.026 Uiso 1 1 calc R U
C36 C 0.3524(2) -0.0579(2) 0.29759(19) 0.0192(6) Uani 1 1 d . .
H27 H 0.4272 -0.0017 0.2638 0.023 Uiso 1 1 calc R U

loop_
_atom_site_aniso_label
_atom_site_aniso_U_11
_atom_site_aniso_U_22
_atom_site_aniso_U_33
_atom_site_aniso_U_23
_atom_site_aniso_U_13
_atom_site_aniso_U_12
O1 0.0177(9) 0.0235(10) 0.0273(11) -0.0120(8) -0.0046(8) -0.0012(7)
O2 0.0152(9) 0.0286(10) 0.0317(11) -0.0113(8) -0.0070(8) -0.0007(7)
O3 0.0173(9) 0.0247(10) 0.0325(11) -0.0038(8) -0.0123(8) -0.0005(7)
O4 0.0166(9) 0.0198(9) 0.0283(11) 0.0034(8) -0.0039(8) -0.0014(7)
O5 0.0165(9) 0.0260(10) 0.0306(11) 0.0003(8) -0.0071(8) 0.0007(7)
O6 0.0180(9) 0.0265(10) 0.0308(11) -0.0079(8) -0.0129(8) 0.0016(7)
N1 0.0141(10) 0.0184(11) 0.0237(12) -0.0015(9) -0.0063(9) -0.0012(8)
N2 0.0140(10) 0.0208(11) 0.0257(12) -0.0079(9) -0.0073(9) -0.0032(8)
C1 0.0268(14) 0.0198(14) 0.0268(15) -0.0123(11) -0.0039(12) -0.0014(11)
C2 0.0226(13) 0.0151(12) 0.0199(14) -0.0033(10) -0.0068(11) 0.0015(10)
C3 0.0163(12) 0.0170(13) 0.0225(14) -0.0050(10) -0.0073(10) -0.0001(10)
C4 0.0190(12) 0.0177(13) 0.0236(14) -0.0025(10) -0.0091(11) 0.0001(10)
C5 0.0199(13) 0.0127(12) 0.0170(13) 0.0008(10) -0.0041(10) 0.0025(9)
C6 0.0156(12) 0.0145(12) 0.0200(13) -0.0016(10) -0.0059(10) 0.0021(9)
C7 0.0175(12) 0.0167(13) 0.0218(14) -0.0084(10) -0.0043(10) 0.0000(10)
C8 0.0177(12) 0.0149(12) 0.0202(13) -0.0064(10) -0.0036(10) 0.0018(10)
C9 0.0235(13) 0.0173(13) 0.0254(15) -0.0047(11) -0.0117(11) -0.0005(10)
C10 0.0224(14) 0.0238(14) 0.0237(15) 0.0001(11) -0.0078(11) -0.0007(11)
C11 0.0184(12) 0.0193(13) 0.0236(14) -0.0036(11) -0.0073(11) 0.0008(10)
C12 0.0194(13) 0.0201(13) 0.0274(15) -0.0027(11) -0.0082(11) -0.0021(10)
C13 0.0219(13) 0.0185(13) 0.0213(14) -0.0055(10) -0.0055(11) -0.0045(10)
C14 0.0212(13) 0.0157(13) 0.0220(14) -0.0028(10) -0.0032(11) 0.0023(10)
C15 0.0157(12) 0.0189(13) 0.0276(15) -0.0058(11) -0.0083(11) -0.0003(10)
C16 0.0181(13) 0.0216(14) 0.0306(16) -0.0079(11) -0.0062(11) -0.0031(10)
C17 0.0218(13) 0.0167(13) 0.0204(14) -0.0020(10) -0.0020(11) -0.0030(10)
C18 0.0210(13) 0.0220(14) 0.0227(14) -0.0045(11) -0.0051(11) 0.0033(10)
C19 0.0212(13) 0.0252(14) 0.0273(15) -0.0097(11) -0.0095(11) -0.0014(11)
C20 0.0212(13) 0.0174(13) 0.0223(14) -0.0013(10) -0.0092(11) 0.0003(10)
C21 0.0179(12) 0.0139(12) 0.0213(14) 0.0005(10) -0.0066(10) -0.0049(9)
C22 0.0182(12) 0.0141(12) 0.0209(14) -0.0017(10) -0.0052(10) -0.0040(9)
C23 0.0172(12) 0.0191(13) 0.0214(14) -0.0062(10) -0.0095(10) -0.0020(10)
C24 0.0196(12) 0.0150(12) 0.0183(13) -0.0055(10) -0.0056(10) -0.0043(9)
C25 0.0185(12) 0.0187(13) 0.0223(14) -0.0070(10) -0.0091(11) 0.0008(10)
C26 0.0159(12) 0.0177(13) 0.0208(14) -0.0015(10) -0.0085(10) -0.0026(10)
C27 0.0187(12) 0.0168(13) 0.0194(14) -0.0052(10) -0.0057(10) -0.0033(10)
C28 0.0225(14) 0.0187(14) 0.0295(16) 0.0019(11) -0.0068(12) -0.0013(10)
C29 0.0181(12) 0.0194(13) 0.0270(15) -0.0030(11) -0.0076(11) -0.0011(10)
C30 0.0182(13) 0.0212(14) 0.0312(16) -0.0039(11) -0.0061(11) 0.0012(10)
C31 0.0237(13) 0.0162(13) 0.0201(14) -0.0039(10) -0.0044(11) -0.0006(10)
C32 0.0225(13) 0.0182(13) 0.0222(14) -0.0023(10) -0.0068(11) -0.0047(10)
C33 0.0236(13) 0.0170(13) 0.0242(15) -0.0009(11) -0.0073(11) -0.0057(10)
C34 0.0244(13) 0.0146(12) 0.0253(14) -0.0032(10) -0.0113(11) 0.0018(10)
C35 0.0180(13) 0.0239(14) 0.0272(15) -0.0084(11) -0.0085(11) -0.0005(10)
C36 0.0184(12) 0.0189(13) 0.0228(14) -0.0064(10) -0.0077(11) 0.0010(10)

loop_
_atom_type_symbol
_atom_type_description
_atom_type_scat_dispersion_real
_atom_type_scat_dispersion_imag
_atom_type_scat_source
C C 0.0033 0.0016 'International Tables Vol C Tables 4.2.6.8 and 6.1.1.4'
H H 0.0000 0.0000 'International Tables Vol C Tables 4.2.6.8 and 6.1.1.4'
N N 0.0061 0.0033 'International Tables Vol C Tables 4.2.6.8 and 6.1.1.4'
O O 0.0106 0.0060 'International Tables Vol C Tables 4.2.6.8 and 6.1.1.4'

loop_
_geom_angle_atom_site_label_1
_geom_angle_atom_site_label_2
_geom_angle_atom_site_label_3
_geom_angle
C2 O1 C1 115.71(19)
C27 O4 C28 115.78(19)
C9 N1 C8 128.4(2)
C9 N1 H34 115.8
C8 N1 H34 115.8
C20 N2 C21 128.2(2)
C20 N2 H22 115.9
C21 N2 H22 115.9
O1 C1 H16 109.5
O1 C1 H3 109.5
H16 C1 H3 109.5
O1 C1 H1 109.5
H16 C1 H1 109.5
H3 C1 H1 109.5
O2 C2 O1 123.4(2)
O2 C2 C3 125.5(2)
O1 C2 C3 111.1(2)
C4 C3 C2 119.7(2)
C4 C3 H15 120.1
C2 C3 H15 120.1
C3 C4 C5 127.2(2)
C3 C4 H14 116.4
C5 C4 H14 116.4
C11 C5 C6 119.5(2)
C11 C5 C4 121.6(2)
C6 C5 C4 119.0(2)
C14 C6 C5 118.9(2)
C14 C6 C7 118.7(2)
C5 C6 C7 122.3(2)
C18 C7 C8 119.2(2)
C18 C7 C6 117.4(2)
C8 C7 C6 123.4(2)
C7 C8 C15 119.6(2)
C7 C8 N1 118.4(2)
C15 C8 N1 122.0(2)
O3 C9 N1 123.7(2)
O3 C9 C10 121.4(2)
N1 C9 C10 114.9(2)
C9 C10 H2 109.5
C9 C10 H6 109.5
H2 C10 H6 109.5
C9 C10 H7 109.5
H2 C10 H7 109.5
H6 C10 H7 109.5
C12 C11 C5 120.4(2)
C12 C11 H13 119.8
C5 C11 H13 119.8
C13 C12 C11 120.5(2)
C13 C12 H4 119.7
C11 C12 H4 119.7
C12 C13 C14 119.7(2)
C12 C13 H5 120.2
C14 C13 H5 120.2
C13 C14 C6 121.1(2)
C13 C14 H12 119.5
C6 C14 H12 119.5
C16 C15 C8 119.7(2)
C16 C15 H11 120.2
C8 C15 H11 120.2
C17 C16 C15 121.5(2)
C17 C16 H10 119.2
C15 C16 H10 119.2
C16 C17 C18 118.6(2)
C16 C17 H9 120.7
C18 C17 H9 120.7
C17 C18 C7 121.4(2)
C17 C18 H8 119.3
C7 C18 H8 119.3
C20 C19 H20 109.5
C20 C19 H17 109.5
H20 C19 H17 109.5
C20 C19 H21 109.5
H20 C19 H21 109.5
H17 C19 H21 109.5
O6 C20 N2 123.5(2)
O6 C20 C19 122.0(2)
N2 C20 C19 114.5(2)
C29 C21 C22 120.0(2)
C29 C21 N2 122.3(2)
C22 C21 N2 117.7(2)
C32 C22 C21 118.7(2)
C32 C22 C23 118.2(2)
C21 C22 C23 123.0(2)
C33 C23 C24 118.7(2)
C33 C23 C22 118.4(2)
C24 C23 C22 122.7(2)
C36 C24 C23 119.3(2)
C36 C24 C25 121.5(2)
C23 C24 C25 119.3(2)
C26 C25 C24 127.8(2)
C26 C25 H31 116.1
C24 C25 H31 116.1
C25 C26 C27 120.0(2)
C25 C26 H32 120.0
C27 C26 H32 120.0
O5 C27 O4 122.8(2)
O5 C27 C26 125.7(2)
O4 C27 C26 111.5(2)
O4 C28 H33 109.5
O4 C28 H18 109.5
H33 C28 H18 109.5
O4 C28 H19 109.5
H33 C28 H19 109.5
H18 C28 H19 109.5
C30 C29 C21 119.5(2)
C30 C29 H26 120.2
C21 C29 H26 120.2
C31 C30 C29 121.4(2)
C31 C30 H25 119.3
C29 C30 H25 119.3
C30 C31 C32 118.6(2)
C30 C31 H24 120.7
C32 C31 H24 120.7
C31 C32 C22 121.7(2)
C31 C32 H23 119.2
C22 C32 H23 119.2
C34 C33 C23 121.5(2)
C34 C33 H30 119.3
C23 C33 H30 119.3
C33 C34 C35 119.7(2)
C33 C34 H29 120.1
C35 C34 H29 120.1
C36 C35 C34 119.9(2)
C36 C35 H28 120.0
C34 C35 H28 120.0
C35 C36 C24 120.9(2)
C35 C36 H27 119.6
C24 C36 H27 119.6

loop_
_geom_bond_atom_site_label_1
_geom_bond_atom_site_label_2
_geom_bond_distance
O1 C2 1.345(3)
O1 C1 1.449(3)
O2 C2 1.214(3)
O3 C9 1.223(3)
O4 C27 1.350(3)
O4 C28 1.445(3)
O5 C27 1.208(3)
O6 C20 1.222(3)
N1 C9 1.370(3)
N1 C8 1.419(3)
N1 H34 0.8800
N2 C20 1.375(3)
N2 C21 1.422(3)
N2 H22 0.8800
C1 H16 0.9800
C1 H3 0.9800
C1 H1 0.9800
C2 C3 1.471(3)
C3 C4 1.331(3)
C3 H15 0.9500
C4 C5 1.473(3)
C4 H14 0.9500
C5 C11 1.395(3)
C5 C6 1.415(3)
C6 C14 1.401(3)
C6 C7 1.498(3)
C7 C18 1.397(4)
C7 C8 1.397(3)
C8 C15 1.403(3)
C9 C10 1.508(4)
C10 H2 0.9800
C10 H6 0.9800
C10 H7 0.9800
C11 C12 1.392(4)
C11 H13 0.9500
C12 C13 1.384(4)
C12 H4 0.9500
C13 C14 1.388(3)
C13 H5 0.9500
C14 H12 0.9500
C15 C16 1.385(4)
C15 H11 0.9500
C16 C17 1.381(4)
C16 H10 0.9500
C17 C18 1.389(3)
C17 H9 0.9500
C18 H8 0.9500
C19 C20 1.505(4)
C19 H20 0.9800
C19 H17 0.9800
C19 H21 0.9800
C21 C29 1.402(3)
C21 C22 1.409(3)
C22 C32 1.396(3)
C22 C23 1.492(3)
C23 C33 1.395(4)
C23 C24 1.414(3)
C24 C36 1.395(3)
C24 C25 1.470(3)
C25 C26 1.330(3)
C25 H31 0.9500
C26 C27 1.465(3)
C26 H32 0.9500
C28 H33 0.9800
C28 H18 0.9800
C28 H19 0.9800
C29 C30 1.391(4)
C29 H26 0.9500
C30 C31 1.390(4)
C30 H25 0.9500
C31 C32 1.393(4)
C31 H24 0.9500
C32 H23 0.9500
C33 C34 1.380(4)
C33 H30 0.9500
C34 C35 1.391(3)
C34 H29 0.9500
C35 C36 1.388(4)
C35 H28 0.9500
C36 H27 0.9500

loop_
_geom_torsion_atom_site_label_1
_geom_torsion_atom_site_label_2
_geom_torsion_atom_site_label_3
_geom_torsion_atom_site_label_4
_geom_torsion
C1 O1 C2 O2 3.8(4)
C1 O1 C2 C3 -176.9(2)
O2 C2 C3 C4 -0.3(4)
O1 C2 C3 C4 -179.5(2)
C2 C3 C4 C5 178.0(2)
C3 C4 C5 C11 -5.3(4)
C3 C4 C5 C6 174.8(3)
C11 C5 C6 C14 3.1(4)
C4 C5 C6 C14 -177.0(2)
C11 C5 C6 C7 -172.6(2)
C4 C5 C6 C7 7.3(4)
C14 C6 C7 C18 -98.1(3)
C5 C6 C7 C18 77.6(3)
C14 C6 C7 C8 81.3(3)
C5 C6 C7 C8 -103.0(3)
C18 C7 C8 C15 2.1(4)
C6 C7 C8 C15 -177.3(2)
C18 C7 C8 N1 -176.2(2)
C6 C7 C8 N1 4.4(3)
C9 N1 C8 C7 -171.0(2)
C9 N1 C8 C15 10.7(4)
C8 N1 C9 O3 1.3(4)
C8 N1 C9 C10 -177.2(2)
C6 C5 C11 C12 -1.5(4)
C4 C5 C11 C12 178.6(2)
C5 C11 C12 C13 -0.7(4)
C11 C12 C13 C14 1.4(4)
C12 C13 C14 C6 0.3(4)
C5 C6 C14 C13 -2.5(4)
C7 C6 C14 C13 173.3(2)
C7 C8 C15 C16 -1.4(4)
N1 C8 C15 C16 176.8(2)
C8 C15 C16 C17 0.1(4)
C15 C16 C17 C18 0.6(4)
C16 C17 C18 C7 0.1(4)
C8 C7 C18 C17 -1.4(4)
C6 C7 C18 C17 178.0(2)
C21 N2 C20 O6 -2.5(4)
C21 N2 C20 C19 176.4(2)
C20 N2 C21 C29 -7.2(4)
C20 N2 C21 C22 173.8(2)
C29 C21 C22 C32 -3.7(4)
N2 C21 C22 C32 175.3(2)
C29 C21 C22 C23 173.6(2)
N2 C21 C22 C23 -7.5(4)
C32 C22 C23 C33 97.6(3)
C21 C22 C23 C33 -79.7(3)
C32 C22 C23 C24 -78.5(3)
C21 C22 C23 C24 104.2(3)
C33 C23 C24 C36 -2.2(4)
C22 C23 C24 C36 173.9(2)
C33 C23 C24 C25 178.2(2)
C22 C23 C24 C25 -5.7(4)
C36 C24 C25 C26 3.3(4)
C23 C24 C25 C26 -177.1(3)
C24 C25 C26 C27 -177.4(2)
C28 O4 C27 O5 -3.2(3)
C28 O4 C27 C26 177.2(2)
C25 C26 C27 O5 0.5(4)
C25 C26 C27 O4 -179.9(2)
C22 C21 C29 C30 1.8(4)
N2 C21 C29 C30 -177.2(2)
C21 C29 C30 C31 0.7(4)
C29 C30 C31 C32 -1.2(4)
C30 C31 C32 C22 -0.8(4)
C21 C22 C32 C31 3.3(4)
C23 C22 C32 C31 -174.1(2)
C24 C23 C33 C34 1.0(4)
C22 C23 C33 C34 -175.3(2)
C23 C33 C34 C35 1.0(4)
C33 C34 C35 C36 -1.7(4)
C34 C35 C36 C24 0.5(4)
C23 C24 C36 C35 1.5(4)
C25 C24 C36 C35 -178.9(2)
